data_4301672
loop_
_publ_author_name
'Piotr Wawrzyniak'
'Amy L. Fuller'
'Alexandra M. Z. Slawin'
'Petr Kilian'

_publ_section_title
;
Intramolecular Phosphine-Phosphine Donor-Acceptor Complexes
;
_journal_name_full 'Inorganic Chemistry'
_journal_page_first 2500
_journal_page_last 2506
_journal_paper_doi 10.1021/ic801833a
_journal_volume 48
_journal_year 2009
_chemical_formula_moiety 'C36 H44 Cl2 P4.C6 H6 O.H2 O'
_chemical_formula_sum 'C42 H52 Cl2 O2 P4'
_chemical_formula_weight 783.62
_chemical_name_systematic
; 
 ? 
;
_space_group_IT_number 15
_symmetry_cell_setting monoclinic
_symmetry_space_group_name_Hall '-C 2yc'
_symmetry_space_group_name_H-M 'C 1 2/c 1'
_atom_sites_solution_hydrogens geom
_atom_sites_solution_primary direct
_atom_sites_solution_secondary difmap
_audit_creation_method SHELXL-97
_cell_angle_alpha 90.00
_cell_angle_beta 114.549(8)
_cell_angle_gamma 90.00
_cell_formula_units_Z 8
_cell_length_a 27.883(6)
_cell_length_b 11.919(3)
_cell_length_c 26.114(5)
_cell_measurement_reflns_used 10086
_cell_measurement_temperature 93(2)
_cell_measurement_theta_max 26.61
_cell_measurement_theta_min 1.51
_cell_volume 7894(3)
_computing_cell_refinement 'CrystalClear (Rigaku Corp., 2004)'
_computing_data_collection 'CrystalClear (Rigaku Corp., 2004)'
_computing_data_reduction 'CrystalClear (Rigaku Corp., 2004)'
_computing_molecular_graphics 'Bruker SHELXTL'
_computing_publication_material 'Bruker SHELXTL'
_computing_structure_refinement 'SHELXL-97 (Sheldrick, 1997)'
_computing_structure_solution 'SHELXS-97 (Sheldrick, 1990)'
_diffrn_ambient_temperature 93(2)
_diffrn_measured_fraction_theta_full 0.989
_diffrn_measured_fraction_theta_max 0.974
_diffrn_measurement_device_type CCD
_diffrn_measurement_method '\w and \f scans'
_diffrn_radiation_monochromator confocal
_diffrn_radiation_source 'rotating anode'
_diffrn_radiation_type MoK\a
_diffrn_radiation_wavelength 0.71073
_diffrn_reflns_av_R_equivalents 0.0922
_diffrn_reflns_av_sigmaI/netI 0.0804
_diffrn_reflns_limit_h_max 33
_diffrn_reflns_limit_h_min -29
_diffrn_reflns_limit_k_max 14
_diffrn_reflns_limit_k_min -10
_diffrn_reflns_limit_l_max 31
_diffrn_reflns_limit_l_min -26
_diffrn_reflns_number 22881
_diffrn_reflns_theta_full 25.00
_diffrn_reflns_theta_max 25.35
_diffrn_reflns_theta_min 2.78
_exptl_absorpt_coefficient_mu 0.362
_exptl_absorpt_correction_T_max 1.0000
_exptl_absorpt_correction_T_min 0.9342
_exptl_absorpt_correction_type multi-scan
_exptl_absorpt_process_details 'Jacobson, R. (1998) Private communication'
_exptl_crystal_colour colourless
_exptl_crystal_density_diffrn 1.319
_exptl_crystal_density_method 'not measured'
_exptl_crystal_description prism
_exptl_crystal_F_000 3312
_exptl_crystal_size_max 0.100
_exptl_crystal_size_mid 0.100
_exptl_crystal_size_min 0.100
_refine_diff_density_max 1.076
_refine_diff_density_min -0.415
_refine_diff_density_rms 0.090
_refine_ls_extinction_method none
_refine_ls_goodness_of_fit_ref 1.124
_refine_ls_hydrogen_treatment mixed
_refine_ls_matrix_type full
_refine_ls_number_parameters 460
_refine_ls_number_reflns 7056
_refine_ls_number_restraints 7
_refine_ls_restrained_S_all 1.124
_refine_ls_R_factor_all 0.1184
_refine_ls_R_factor_gt 0.0891
_refine_ls_shift/su_max 0.000
_refine_ls_shift/su_mean 0.000
_refine_ls_structure_factor_coef Fsqd
_refine_ls_weighting_details 'calc w=1/[\s^2^(Fo^2^)+(0.0627P)^2^+66.7820P] where P=(Fo^2^+2Fc^2^)/3'
_refine_ls_weighting_scheme calc
_refine_ls_wR_factor_gt 0.1816
_refine_ls_wR_factor_ref 0.1958
_reflns_number_gt 5550
_reflns_number_total 7056
_reflns_threshold_expression >2sigma(I)
_cod_data_source_file ic801833a_si_001_1.cif
_cod_data_source_block 13
_cod_depositor_comments
;
The following automatic conversions were performed:
'_symmetry_cell_setting' value 'Monoclinic' changed to 'monoclinic'
according to '/home/saulius/struct/CIF-dictionaries/cif_core.dic'
dictionary named 'cif_core.dic' version 2.4.1 from 2010-06-29.

Automatic conversion script
Id: cif_fix_enum 1527 2010-12-29 10:47:43Z saulius 
;
_cod_original_sg_symbol_H-M 'C 2/c'
_cod_database_code 4301672

loop_
_symmetry_equiv_pos_as_xyz
'x, y, z'
'-x, y, -z+1/2'
'x+1/2, y+1/2, z'
'-x+1/2, y+1/2, -z+1/2'
'-x, -y, -z'
'x, -y, z-1/2'
'-x+1/2, -y+1/2, -z'
'x+1/2, -y+1/2, z-1/2'

loop_
_atom_site_label
_atom_site_type_symbol
_atom_site_fract_x
_atom_site_fract_y
_atom_site_fract_z
_atom_site_U_iso_or_equiv
_atom_site_adp_type
_atom_site_occupancy
_atom_site_symmetry_multiplicity
_atom_site_calc_flag
_atom_site_refinement_flags
_atom_site_disorder_assembly
_atom_site_disorder_group
Cl1 Cl 0.19344(5) 0.22685(13) 0.04261(5) 0.0277(3) Uani 1 1 d . . .
Cl2 Cl 0.04840(5) -0.02949(11) 0.38907(6) 0.0274(3) Uani 1 1 d . . .
P1 P 0.11855(5) 0.19346(12) 0.11577(5) 0.0203(3) Uani 1 1 d . . .
C1 C 0.1071(2) 0.1788(5) 0.1768(2) 0.0226(12) Uani 1 1 d . . .
C2 C 0.0666(2) 0.1226(5) 0.1833(2) 0.0268(13) Uani 1 1 d . . .
H2A H 0.0415 0.0820 0.1525 0.032 Uiso 1 1 calc R . .
C3 C 0.0620(2) 0.1248(5) 0.2339(3) 0.0305(14) Uani 1 1 d . . .
H3A H 0.0342 0.0847 0.2374 0.037 Uiso 1 1 calc R . .
C4 C 0.0962(2) 0.1825(5) 0.2783(2) 0.0273(13) Uani 1 1 d . . .
C5 C 0.1377(2) 0.2377(5) 0.2724(2) 0.0217(12) Uani 1 1 d . . .
C6 C 0.1718(2) 0.2922(5) 0.3203(2) 0.0235(12) Uani 1 1 d . . .
C7 C 0.2134(2) 0.3476(4) 0.3187(2) 0.0215(12) Uani 1 1 d . . .
H7A H 0.2376 0.3851 0.3513 0.026 Uiso 1 1 calc R . .
C8 C 0.2204(2) 0.3494(5) 0.2685(2) 0.0223(12) Uani 1 1 d . . .
H8A H 0.2494 0.3900 0.2676 0.027 Uiso 1 1 calc R . .
C9 C 0.1872(2) 0.2949(5) 0.2207(2) 0.0205(11) Uani 1 1 d . . .
P29 P 0.25104(5) 0.16883(12) 0.16278(5) 0.0185(3) Uani 1 1 d . . .
P9 P 0.19032(5) 0.29789(12) 0.15297(5) 0.0191(3) Uani 1 1 d . . .
C10 C 0.1442(2) 0.2372(4) 0.2229(2) 0.0200(11) Uani 1 1 d . . .
C11 C 0.1019(2) 0.2021(5) 0.3369(2) 0.0316(14) Uani 1 1 d . . .
H11A H 0.1055 0.1299 0.3570 0.038 Uiso 1 1 calc R . .
H11B H 0.0708 0.2424 0.3367 0.038 Uiso 1 1 calc R . .
C12 C 0.1517(3) 0.2729(5) 0.3653(2) 0.0325(14) Uani 1 1 d . . .
H12A H 0.1435 0.3452 0.3786 0.039 Uiso 1 1 calc R . .
H12B H 0.1783 0.2326 0.3979 0.039 Uiso 1 1 calc R . .
C13 C 0.0649(2) 0.2792(5) 0.0680(2) 0.0317(14) Uani 1 1 d . . .
H13A H 0.0316 0.2349 0.0569 0.038 Uiso 1 1 calc R . .
C14 C 0.0597(3) 0.3825(6) 0.0983(3) 0.0467(18) Uani 1 1 d . . .
H14A H 0.0305 0.4287 0.0726 0.070 Uiso 1 1 calc R . .
H14B H 0.0925 0.4257 0.1114 0.070 Uiso 1 1 calc R . .
H14C H 0.0526 0.3605 0.1307 0.070 Uiso 1 1 calc R . .
C15 C 0.0708(2) 0.3091(6) 0.0147(3) 0.0429(17) Uani 1 1 d . . .
H15A H 0.0408 0.3552 -0.0094 0.064 Uiso 1 1 calc R . .
H15B H 0.0719 0.2403 -0.0053 0.064 Uiso 1 1 calc R . .
H15C H 0.1036 0.3513 0.0243 0.064 Uiso 1 1 calc R . .
C16 C 0.1209(2) 0.0577(5) 0.0865(2) 0.0260(13) Uani 1 1 d . . .
H16A H 0.1429 0.0645 0.0646 0.031 Uiso 1 1 calc R . .
C17 C 0.0661(2) 0.0189(5) 0.0462(2) 0.0334(14) Uani 1 1 d . . .
H17A H 0.0686 -0.0547 0.0308 0.050 Uiso 1 1 calc R . .
H17B H 0.0509 0.0731 0.0154 0.050 Uiso 1 1 calc R . .
H17C H 0.0435 0.0134 0.0665 0.050 Uiso 1 1 calc R . .
C18 C 0.1470(2) -0.0279(5) 0.1332(2) 0.0298(13) Uani 1 1 d . . .
H18A H 0.1481 -0.1010 0.1166 0.045 Uiso 1 1 calc R . .
H18B H 0.1267 -0.0342 0.1560 0.045 Uiso 1 1 calc R . .
H18C H 0.1830 -0.0035 0.1571 0.045 Uiso 1 1 calc R . .
P21 P 0.30487(5) 0.26631(11) 0.13802(5) 0.0169(3) Uani 1 1 d . . .
C21 C 0.3587(2) 0.2706(4) 0.2056(2) 0.0182(11) Uani 1 1 d . . .
C22 C 0.4072(2) 0.3185(5) 0.2209(2) 0.0223(12) Uani 1 1 d . . .
H22A H 0.4156 0.3535 0.1929 0.027 Uiso 1 1 calc R . .
C23 C 0.4452(2) 0.3173(5) 0.2771(2) 0.0254(12) Uani 1 1 d . . .
H23A H 0.4787 0.3511 0.2869 0.030 Uiso 1 1 calc R . .
C24 C 0.4332(2) 0.2671(5) 0.3172(2) 0.0234(12) Uani 1 1 d . . .
C25 C 0.3836(2) 0.2215(4) 0.3018(2) 0.0205(11) Uani 1 1 d . . .
C26 C 0.3752(2) 0.1764(5) 0.3462(2) 0.0216(12) Uani 1 1 d . . .
C27 C 0.3272(2) 0.1309(5) 0.3349(2) 0.0240(12) Uani 1 1 d . . .
H27A H 0.3203 0.0987 0.3644 0.029 Uiso 1 1 calc R . .
C28 C 0.2880(2) 0.1315(4) 0.2798(2) 0.0196(11) Uani 1 1 d . . .
H28A H 0.2546 0.0994 0.2727 0.023 Uiso 1 1 calc R . .
C29 C 0.2960(2) 0.1764(4) 0.2361(2) 0.0177(11) Uani 1 1 d . . .
C30 C 0.3459(2) 0.2226(4) 0.2470(2) 0.0190(11) Uani 1 1 d . . .
C31 C 0.4633(2) 0.2496(5) 0.3788(2) 0.0294(13) Uani 1 1 d . . .
H31A H 0.4762 0.3221 0.3982 0.035 Uiso 1 1 calc R . .
H31B H 0.4939 0.1999 0.3864 0.035 Uiso 1 1 calc R . .
C32 C 0.4242(2) 0.1948(5) 0.3991(2) 0.0277(13) Uani 1 1 d . . .
H32A H 0.4382 0.1227 0.4183 0.033 Uiso 1 1 calc R . .
H32B H 0.4171 0.2449 0.4253 0.033 Uiso 1 1 calc R . .
C33 C 0.3218(2) 0.1854(4) 0.0890(2) 0.0196(11) Uani 1 1 d . . .
H33A H 0.2990 0.2126 0.0502 0.023 Uiso 1 1 calc R . .
C34 C 0.3100(3) 0.0628(5) 0.0915(2) 0.0307(14) Uani 1 1 d . . .
H34A H 0.3194 0.0211 0.0646 0.046 Uiso 1 1 calc R . .
H34B H 0.2723 0.0532 0.0818 0.046 Uiso 1 1 calc R . .
H34C H 0.3306 0.0344 0.1296 0.046 Uiso 1 1 calc R . .
C35 C 0.3783(2) 0.2022(5) 0.0980(2) 0.0248(12) Uani 1 1 d . . .
H35A H 0.3857 0.1569 0.0708 0.037 Uiso 1 1 calc R . .
H35B H 0.4018 0.1789 0.1363 0.037 Uiso 1 1 calc R . .
H35C H 0.3843 0.2816 0.0929 0.037 Uiso 1 1 calc R . .
C36 C 0.2845(2) 0.4086(4) 0.1145(2) 0.0201(11) Uani 1 1 d . . .
H36A H 0.2454 0.4077 0.0919 0.024 Uiso 1 1 calc R . .
C37 C 0.3093(2) 0.4518(5) 0.0768(2) 0.0264(13) Uani 1 1 d . . .
H37A H 0.2973 0.5287 0.0650 0.040 Uiso 1 1 calc R . .
H37B H 0.2990 0.4037 0.0435 0.040 Uiso 1 1 calc R . .
H37C H 0.3478 0.4512 0.0974 0.040 Uiso 1 1 calc R . .
C38 C 0.2958(2) 0.4846(5) 0.1646(2) 0.0250(12) Uani 1 1 d . . .
H38A H 0.2846 0.5613 0.1515 0.038 Uiso 1 1 calc R . .
H38B H 0.3337 0.4841 0.1887 0.038 Uiso 1 1 calc R . .
H38C H 0.2765 0.4578 0.1861 0.038 Uiso 1 1 calc R . .
O41 O 0.04951(15) 0.1987(4) 0.43473(18) 0.0354(10) Uani 1 1 d D . .
H41O H 0.053(2) 0.1206(17) 0.425(2) 0.037(18) Uiso 1 1 d D . .
C41 C 0.0988(2) 0.2340(5) 0.4675(2) 0.0282(13) Uani 1 1 d . . .
C42 C 0.1409(2) 0.1602(5) 0.4892(2) 0.0274(13) Uani 1 1 d . . .
H42A H 0.1357 0.0822 0.4813 0.033 Uiso 1 1 calc R . .
C43 C 0.1899(2) 0.2008(6) 0.5221(3) 0.0391(16) Uani 1 1 d . . .
H43A H 0.2191 0.1511 0.5366 0.047 Uiso 1 1 calc R . .
C44 C 0.1969(3) 0.3128(6) 0.5342(3) 0.0432(18) Uani 1 1 d . . .
H44A H 0.2310 0.3405 0.5574 0.052 Uiso 1 1 calc R . .
C45 C 0.1555(3) 0.3846(6) 0.5132(3) 0.0401(16) Uani 1 1 d . . .
H45A H 0.1608 0.4622 0.5221 0.048 Uiso 1 1 calc R . .
C46 C 0.10619(18) 0.3458(3) 0.47931(18) 0.0361(15) Uani 1 1 d . . .
H46A H 0.0773 0.3963 0.4642 0.043 Uiso 1 1 calc R . .
O51 O -0.05808(18) 0.4870(3) 0.24659(18) 0.067(2) Uani 0.75 1 d PR . .
H51A H -0.02653(18) 0.4395(3) 0.26129(18) 0.100 Uiso 0.75 1 d PR . .
H51B H -0.08504(18) 0.4814(3) 0.26138(18) 0.100 Uiso 0.75 1 d PR . .
O52 O -0.02809(18) 0.4672(3) 0.16136(18) 0.048(5) Uani 0.25 1 d PRU . .
H52A H -0.02414(18) 0.4976(3) 0.19777(18) 0.072 Uiso 0.25 1 d PR . .
H52B H 0.00257(18) 0.4205(3) 0.16665(18) 0.072 Uiso 0.25 1 d PR . .

loop_
_atom_site_aniso_label
_atom_site_aniso_U_11
_atom_site_aniso_U_22
_atom_site_aniso_U_33
_atom_site_aniso_U_23
_atom_site_aniso_U_13
_atom_site_aniso_U_12
Cl1 0.0224(7) 0.0463(9) 0.0140(6) -0.0006(6) 0.0071(5) -0.0091(6)
Cl2 0.0162(6) 0.0236(7) 0.0386(8) 0.0005(6) 0.0078(6) 0.0003(5)
P1 0.0154(7) 0.0247(8) 0.0165(7) 0.0011(5) 0.0023(5) -0.0042(6)
C1 0.013(3) 0.027(3) 0.028(3) -0.002(2) 0.008(2) -0.002(2)
C2 0.020(3) 0.029(3) 0.032(3) -0.003(2) 0.012(2) -0.003(2)
C3 0.030(3) 0.031(3) 0.041(4) -0.002(3) 0.025(3) -0.008(3)
C4 0.031(3) 0.028(3) 0.034(3) -0.002(3) 0.025(3) 0.001(3)
C5 0.020(3) 0.024(3) 0.024(3) 0.002(2) 0.013(2) 0.004(2)
C6 0.027(3) 0.024(3) 0.020(3) 0.001(2) 0.011(2) 0.003(2)
C7 0.023(3) 0.022(3) 0.016(3) -0.001(2) 0.004(2) -0.002(2)
C8 0.017(3) 0.030(3) 0.018(3) -0.003(2) 0.006(2) -0.005(2)
C9 0.020(3) 0.024(3) 0.019(3) 0.002(2) 0.010(2) 0.000(2)
P29 0.0176(7) 0.0238(7) 0.0145(7) -0.0009(5) 0.0070(5) -0.0053(6)
P9 0.0161(7) 0.0264(8) 0.0144(7) 0.0001(5) 0.0059(5) -0.0051(6)
C10 0.019(3) 0.018(3) 0.026(3) 0.002(2) 0.012(2) 0.000(2)
C11 0.042(4) 0.028(3) 0.038(4) 0.000(3) 0.030(3) -0.002(3)
C12 0.046(4) 0.032(3) 0.028(3) -0.002(3) 0.023(3) -0.005(3)
C13 0.018(3) 0.036(4) 0.033(3) 0.008(3) 0.003(2) -0.002(3)
C14 0.037(4) 0.038(4) 0.054(4) 0.006(3) 0.007(3) 0.006(3)
C15 0.028(3) 0.059(5) 0.037(4) 0.016(3) 0.008(3) -0.005(3)
C16 0.024(3) 0.034(3) 0.022(3) -0.005(2) 0.011(2) -0.008(3)
C17 0.036(3) 0.040(4) 0.022(3) -0.006(3) 0.010(3) -0.012(3)
C18 0.025(3) 0.026(3) 0.039(3) -0.003(3) 0.014(3) -0.004(3)
P21 0.0155(7) 0.0215(7) 0.0143(7) 0.0003(5) 0.0068(5) -0.0028(5)
C21 0.022(3) 0.022(3) 0.013(3) -0.001(2) 0.009(2) 0.000(2)
C22 0.020(3) 0.029(3) 0.021(3) 0.003(2) 0.011(2) -0.002(2)
C23 0.023(3) 0.031(3) 0.021(3) -0.001(2) 0.008(2) -0.008(2)
C24 0.017(3) 0.027(3) 0.023(3) 0.002(2) 0.006(2) -0.001(2)
C25 0.024(3) 0.022(3) 0.016(3) -0.001(2) 0.009(2) -0.001(2)
C26 0.023(3) 0.024(3) 0.016(3) 0.000(2) 0.007(2) 0.000(2)
C27 0.028(3) 0.027(3) 0.019(3) 0.002(2) 0.011(2) -0.003(2)
C28 0.018(3) 0.021(3) 0.020(3) 0.000(2) 0.009(2) -0.002(2)
C29 0.021(3) 0.018(3) 0.016(3) 0.000(2) 0.009(2) 0.000(2)
C30 0.020(3) 0.021(3) 0.017(3) 0.001(2) 0.008(2) -0.001(2)
C31 0.026(3) 0.034(3) 0.022(3) 0.001(2) 0.003(2) -0.003(3)
C32 0.030(3) 0.026(3) 0.020(3) 0.000(2) 0.002(2) -0.001(2)
C33 0.024(3) 0.021(3) 0.018(3) -0.005(2) 0.012(2) -0.002(2)
C34 0.048(4) 0.026(3) 0.030(3) -0.008(3) 0.029(3) -0.007(3)
C35 0.023(3) 0.027(3) 0.027(3) 0.002(2) 0.012(2) 0.006(2)
C36 0.018(3) 0.021(3) 0.021(3) -0.001(2) 0.007(2) 0.000(2)
C37 0.032(3) 0.024(3) 0.028(3) 0.007(2) 0.019(3) 0.007(2)
C38 0.028(3) 0.023(3) 0.026(3) -0.001(2) 0.014(2) 0.002(2)
O41 0.022(2) 0.037(3) 0.045(3) -0.005(2) 0.0109(18) 0.0011(19)
C41 0.031(3) 0.037(4) 0.023(3) -0.006(3) 0.017(2) -0.006(3)
C42 0.028(3) 0.035(3) 0.022(3) -0.002(2) 0.013(2) -0.001(3)
C43 0.030(3) 0.063(5) 0.027(3) -0.003(3) 0.015(3) -0.004(3)
C44 0.041(4) 0.063(5) 0.028(3) -0.017(3) 0.016(3) -0.021(4)
C45 0.058(5) 0.039(4) 0.034(4) -0.009(3) 0.030(3) -0.018(4)
C46 0.043(4) 0.040(4) 0.033(3) 0.003(3) 0.024(3) 0.004(3)
O51 0.061(5) 0.013(3) 0.082(5) -0.007(3) -0.014(4) -0.025(3)
O52 0.039(6) 0.046(6) 0.060(6) -0.002(4) 0.022(4) 0.003(4)

loop_
_atom_type_symbol
_atom_type_description
_atom_type_scat_dispersion_real
_atom_type_scat_dispersion_imag
_atom_type_scat_source
C C 0.0033 0.0016 'International Tables Vol C Tables 4.2.6.8 and 6.1.1.4'
H H 0.0000 0.0000 'International Tables Vol C Tables 4.2.6.8 and 6.1.1.4'
O O 0.0106 0.0060 'International Tables Vol C Tables 4.2.6.8 and 6.1.1.4'
P P 0.1023 0.0942 'International Tables Vol C Tables 4.2.6.8 and 6.1.1.4'
Cl Cl 0.1484 0.1585 'International Tables Vol C Tables 4.2.6.8 and 6.1.1.4'

loop_
_geom_angle_atom_site_label_1
_geom_angle_atom_site_label_2
_geom_angle_atom_site_label_3
_geom_angle
_geom_angle_site_symmetry_1
_geom_angle_site_symmetry_3
_geom_angle_publ_flag
C1 P1 C16 110.3(3) . . ?
C1 P1 C13 105.7(3) . . ?
C16 P1 C13 112.2(3) . . ?
C1 P1 P9 97.43(18) . . ?
C16 P1 P9 120.45(19) . . ?
C13 P1 P9 108.8(2) . . ?
C2 C1 C10 118.8(5) . . ?
C2 C1 P1 128.6(4) . . ?
C10 C1 P1 112.5(4) . . ?
C3 C2 C1 120.9(5) . . ?
C3 C2 H2A 119.5 . . ?
C1 C2 H2A 119.5 . . ?
C4 C3 C2 121.5(5) . . ?
C4 C3 H3A 119.2 . . ?
C2 C3 H3A 119.2 . . ?
C3 C4 C5 118.0(5) . . ?
C3 C4 C11 134.6(5) . . ?
C5 C4 C11 107.4(5) . . ?
C6 C5 C10 122.9(5) . . ?
C6 C5 C4 114.5(5) . . ?
C10 C5 C4 122.7(5) . . ?
C7 C6 C5 118.7(5) . . ?
C7 C6 C12 134.2(5) . . ?
C5 C6 C12 107.1(5) . . ?
C6 C7 C8 119.4(5) . . ?
C6 C7 H7A 120.3 . . ?
C8 C7 H7A 120.3 . . ?
C9 C8 C7 122.6(5) . . ?
C9 C8 H8A 118.7 . . ?
C7 C8 H8A 118.7 . . ?
C8 C9 C10 117.5(5) . . ?
C8 C9 P9 126.3(4) . . ?
C10 C9 P9 116.0(4) . . ?
C29 P29 P21 91.55(17) . . ?
C29 P29 P9 104.38(17) . . ?
P21 P29 P9 100.42(8) . . ?
C9 P9 P1 90.89(18) . . ?
C9 P9 P29 102.59(18) . . ?
P1 P9 P29 99.69(8) . . ?
C5 C10 C9 118.9(5) . . ?
C5 C10 C1 118.0(5) . . ?
C9 C10 C1 123.0(5) . . ?
C4 C11 C12 105.8(4) . . ?
C4 C11 H11A 110.6 . . ?
C12 C11 H11A 110.6 . . ?
C4 C11 H11B 110.6 . . ?
C12 C11 H11B 110.6 . . ?
H11A C11 H11B 108.7 . . ?
C6 C12 C11 105.2(5) . . ?
C6 C12 H12A 110.7 . . ?
C11 C12 H12A 110.7 . . ?
C6 C12 H12B 110.7 . . ?
C11 C12 H12B 110.7 . . ?
H12A C12 H12B 108.8 . . ?
C14 C13 C15 111.3(6) . . ?
C14 C13 P1 109.3(4) . . ?
C15 C13 P1 113.1(4) . . ?
C14 C13 H13A 107.6 . . ?
C15 C13 H13A 107.6 . . ?
P1 C13 H13A 107.6 . . ?
C13 C14 H14A 109.5 . . ?
C13 C14 H14B 109.5 . . ?
H14A C14 H14B 109.5 . . ?
C13 C14 H14C 109.5 . . ?
H14A C14 H14C 109.5 . . ?
H14B C14 H14C 109.5 . . ?
C13 C15 H15A 109.5 . . ?
C13 C15 H15B 109.5 . . ?
H15A C15 H15B 109.5 . . ?
C13 C15 H15C 109.5 . . ?
H15A C15 H15C 109.5 . . ?
H15B C15 H15C 109.5 . . ?
C17 C16 C18 111.0(5) . . ?
C17 C16 P1 111.3(4) . . ?
C18 C16 P1 110.5(4) . . ?
C17 C16 H16A 108.0 . . ?
C18 C16 H16A 108.0 . . ?
P1 C16 H16A 108.0 . . ?
C16 C17 H17A 109.5 . . ?
C16 C17 H17B 109.5 . . ?
H17A C17 H17B 109.5 . . ?
C16 C17 H17C 109.5 . . ?
H17A C17 H17C 109.5 . . ?
H17B C17 H17C 109.5 . . ?
C16 C18 H18A 109.5 . . ?
C16 C18 H18B 109.5 . . ?
H18A C18 H18B 109.5 . . ?
C16 C18 H18C 109.5 . . ?
H18A C18 H18C 109.5 . . ?
H18B C18 H18C 109.5 . . ?
C21 P21 C36 109.0(2) . . ?
C21 P21 C33 110.8(2) . . ?
C36 P21 C33 113.2(2) . . ?
C21 P21 P29 97.00(18) . . ?
C36 P21 P29 115.98(18) . . ?
C33 P21 P29 109.67(18) . . ?
C22 C21 C30 119.1(5) . . ?
C22 C21 P21 128.8(4) . . ?
C30 C21 P21 111.9(4) . . ?
C21 C22 C23 121.6(5) . . ?
C21 C22 H22A 119.2 . . ?
C23 C22 H22A 119.2 . . ?
C24 C23 C22 119.2(5) . . ?
C24 C23 H23A 120.4 . . ?
C22 C23 H23A 120.4 . . ?
C23 C24 C25 118.9(5) . . ?
C23 C24 C31 133.1(5) . . ?
C25 C24 C31 107.9(5) . . ?
C30 C25 C26 123.4(5) . . ?
C30 C25 C24 122.6(5) . . ?
C26 C25 C24 113.9(5) . . ?
C27 C26 C25 117.9(5) . . ?
C27 C26 C32 134.2(5) . . ?
C25 C26 C32 107.9(5) . . ?
C26 C27 C28 120.0(5) . . ?
C26 C27 H27A 120.0 . . ?
C28 C27 H27A 120.0 . . ?
C29 C28 C27 122.2(5) . . ?
C29 C28 H28A 118.9 . . ?
C27 C28 H28A 118.9 . . ?
C28 C29 C30 118.4(5) . . ?
C28 C29 P29 125.9(4) . . ?
C30 C29 P29 115.3(4) . . ?
C25 C30 C21 118.4(5) . . ?
C25 C30 C29 118.0(4) . . ?
C21 C30 C29 123.5(5) . . ?
C24 C31 C32 105.6(4) . . ?
C24 C31 H31A 110.6 . . ?
C32 C31 H31A 110.6 . . ?
C24 C31 H31B 110.6 . . ?
C32 C31 H31B 110.6 . . ?
H31A C31 H31B 108.8 . . ?
C26 C32 C31 104.5(4) . . ?
C26 C32 H32A 110.8 . . ?
C31 C32 H32A 110.8 . . ?
C26 C32 H32B 110.8 . . ?
C31 C32 H32B 110.8 . . ?
H32A C32 H32B 108.9 . . ?
C34 C33 C35 110.8(5) . . ?
C34 C33 P21 111.1(4) . . ?
C35 C33 P21 112.4(4) . . ?
C34 C33 H33A 107.4 . . ?
C35 C33 H33A 107.4 . . ?
P21 C33 H33A 107.4 . . ?
C33 C34 H34A 109.5 . . ?
C33 C34 H34B 109.5 . . ?
H34A C34 H34B 109.5 . . ?
C33 C34 H34C 109.5 . . ?
H34A C34 H34C 109.5 . . ?
H34B C34 H34C 109.5 . . ?
C33 C35 H35A 109.5 . . ?
C33 C35 H35B 109.5 . . ?
H35A C35 H35B 109.5 . . ?
C33 C35 H35C 109.5 . . ?
H35A C35 H35C 109.5 . . ?
H35B C35 H35C 109.5 . . ?
C37 C36 C38 111.8(4) . . ?
C37 C36 P21 112.1(4) . . ?
C38 C36 P21 110.1(4) . . ?
C37 C36 H36A 107.5 . . ?
C38 C36 H36A 107.5 . . ?
P21 C36 H36A 107.5 . . ?
C36 C37 H37A 109.5 . . ?
C36 C37 H37B 109.5 . . ?
H37A C37 H37B 109.5 . . ?
C36 C37 H37C 109.5 . . ?
H37A C37 H37C 109.5 . . ?
H37B C37 H37C 109.5 . . ?
C36 C38 H38A 109.5 . . ?
C36 C38 H38B 109.5 . . ?
H38A C38 H38B 109.5 . . ?
C36 C38 H38C 109.5 . . ?
H38A C38 H38C 109.5 . . ?
H38B C38 H38C 109.5 . . ?
C41 O41 H41O 105(4) . . ?
O41 C41 C46 117.7(5) . . ?
O41 C41 C42 121.9(5) . . ?
C46 C41 C42 120.4(5) . . ?
C43 C42 C41 119.2(6) . . ?
C43 C42 H42A 120.4 . . ?
C41 C42 H42A 120.4 . . ?
C44 C43 C42 120.1(7) . . ?
C44 C43 H43A 120.0 . . ?
C42 C43 H43A 120.0 . . ?
C45 C44 C43 120.5(6) . . ?
C45 C44 H44A 119.7 . . ?
C43 C44 H44A 119.7 . . ?
C44 C45 C46 120.3(6) . . ?
C44 C45 H45A 119.9 . . ?
C46 C45 H45A 119.9 . . ?
C45 C46 C41 119.5(5) . . ?
C45 C46 H46A 120.3 . . ?
C41 C46 H46A 120.3 . . ?
H51A O51 H51B 121.1 . . ?
H52A O52 H52B 109.5 . . ?

loop_
_geom_bond_atom_site_label_1
_geom_bond_atom_site_label_2
_geom_bond_distance
_geom_bond_site_symmetry_2
_geom_bond_publ_flag
P1 C1 1.758(6) . ?
P1 C16 1.802(6) . ?
P1 C13 1.814(6) . ?
P1 P9 2.2095(19) . ?
C1 C2 1.385(7) . ?
C1 C10 1.403(7) . ?
C2 C3 1.378(8) . ?
C2 H2A 0.9500 . ?
C3 C4 1.343(8) . ?
C3 H3A 0.9500 . ?
C4 C5 1.394(8) . ?
C4 C11 1.491(8) . ?
C5 C6 1.379(8) . ?
C5 C10 1.378(7) . ?
C6 C7 1.350(8) . ?
C6 C12 1.514(7) . ?
C7 C8 1.405(7) . ?
C7 H7A 0.9500 . ?
C8 C9 1.370(7) . ?
C8 H8A 0.9500 . ?
C9 C10 1.402(7) . ?
C9 P9 1.808(5) . ?
P29 C29 1.803(5) . ?
P29 P21 2.1968(19) . ?
P29 P9 2.222(2) . ?
C11 C12 1.529(8) . ?
C11 H11A 0.9900 . ?
C11 H11B 0.9900 . ?
C12 H12A 0.9900 . ?
C12 H12B 0.9900 . ?
C13 C14 1.503(9) . ?
C13 C15 1.509(9) . ?
C13 H13A 1.0000 . ?
C14 H14A 0.9800 . ?
C14 H14B 0.9800 . ?
C14 H14C 0.9800 . ?
C15 H15A 0.9800 . ?
C15 H15B 0.9800 . ?
C15 H15C 0.9800 . ?
C16 C17 1.522(8) . ?
C16 C18 1.523(8) . ?
C16 H16A 1.0000 . ?
C17 H17A 0.9800 . ?
C17 H17B 0.9800 . ?
C17 H17C 0.9800 . ?
C18 H18A 0.9800 . ?
C18 H18B 0.9800 . ?
C18 H18C 0.9800 . ?
P21 C21 1.780(5) . ?
P21 C36 1.813(5) . ?
P21 C33 1.816(5) . ?
C21 C22 1.366(7) . ?
C21 C30 1.397(7) . ?
C22 C23 1.408(7) . ?
C22 H22A 0.9500 . ?
C23 C24 1.364(8) . ?
C23 H23A 0.9500 . ?
C24 C25 1.381(7) . ?
C24 C31 1.488(7) . ?
C25 C30 1.379(7) . ?
C25 C26 1.384(7) . ?
C26 C27 1.356(7) . ?
C26 C32 1.502(7) . ?
C27 C28 1.400(7) . ?
C27 H27A 0.9500 . ?
C28 C29 1.361(7) . ?
C28 H28A 0.9500 . ?
C29 C30 1.409(7) . ?
C31 C32 1.540(8) . ?
C31 H31A 0.9900 . ?
C31 H31B 0.9900 . ?
C32 H32A 0.9900 . ?
C32 H32B 0.9900 . ?
C33 C34 1.505(7) . ?
C33 C35 1.506(7) . ?
C33 H33A 1.0000 . ?
C34 H34A 0.9800 . ?
C34 H34B 0.9800 . ?
C34 H34C 0.9800 . ?
C35 H35A 0.9800 . ?
C35 H35B 0.9800 . ?
C35 H35C 0.9800 . ?
C36 C37 1.511(7) . ?
C36 C38 1.515(7) . ?
C36 H36A 1.0000 . ?
C37 H37A 0.9800 . ?
C37 H37B 0.9800 . ?
C37 H37C 0.9800 . ?
C38 H38A 0.9800 . ?
C38 H38B 0.9800 . ?
C38 H38C 0.9800 . ?
O41 C41 1.350(7) . ?
O41 H41O 0.980(5) . ?
C41 C46 1.363(7) . ?
C41 C42 1.386(8) . ?
C42 C43 1.364(8) . ?
C42 H42A 0.9500 . ?
C43 C44 1.367(10) . ?
C43 H43A 0.9500 . ?
C44 C45 1.355(10) . ?
C44 H44A 0.9500 . ?
C45 C46 1.371(8) . ?
C45 H45A 0.9500 . ?
C46 H46A 0.9500 . ?
O51 H51A 0.9801 . ?
O51 H51B 0.9798 . ?
O52 H52A 0.9802 . ?
O52 H52B 0.9800 . ?

loop_
_geom_hbond_atom_site_label_D
_geom_hbond_atom_site_label_H
_geom_hbond_atom_site_label_A
_geom_hbond_distance_DH
_geom_hbond_distance_HA
_geom_hbond_distance_DA
_geom_hbond_angle_DHA
_geom_hbond_site_symmetry_A
O41 H41O Cl2 0.980(5) 2.002(15) 2.965(5) 167(5) .
O51 H51A O52 0.98 1.99 2.609(9) 119.1 2
O52 H52A O51 0.98 1.88 2.694 138.3 .

loop_
_geom_torsion_atom_site_label_1
_geom_torsion_atom_site_label_2
_geom_torsion_atom_site_label_3
_geom_torsion_atom_site_label_4
_geom_torsion
_geom_torsion_site_symmetry_1
_geom_torsion_site_symmetry_2
_geom_torsion_site_symmetry_3
_geom_torsion_site_symmetry_4
_geom_torsion_publ_flag
C16 P1 C1 C2 -54.7(6) . . . . ?
C13 P1 C1 C2 66.9(6) . . . . ?
P9 P1 C1 C2 178.9(5) . . . . ?
C16 P1 C1 C10 128.0(4) . . . . ?
C13 P1 C1 C10 -110.4(4) . . . . ?
P9 P1 C1 C10 1.6(4) . . . . ?
C10 C1 C2 C3 0.8(8) . . . . ?
P1 C1 C2 C3 -176.4(5) . . . . ?
C1 C2 C3 C4 0.9(9) . . . . ?
C2 C3 C4 C5 -2.0(9) . . . . ?
C2 C3 C4 C11 179.5(6) . . . . ?
C3 C4 C5 C6 -178.2(5) . . . . ?
C11 C4 C5 C6 0.7(7) . . . . ?
C3 C4 C5 C10 1.4(9) . . . . ?
C11 C4 C5 C10 -179.7(5) . . . . ?
C10 C5 C6 C7 0.1(8) . . . . ?
C4 C5 C6 C7 179.7(5) . . . . ?
C10 C5 C6 C12 -179.7(5) . . . . ?
C4 C5 C6 C12 0.0(7) . . . . ?
C5 C6 C7 C8 0.7(8) . . . . ?
C12 C6 C7 C8 -179.7(6) . . . . ?
C6 C7 C8 C9 -1.3(8) . . . . ?
C7 C8 C9 C10 1.1(8) . . . . ?
C7 C8 C9 P9 176.3(4) . . . . ?
C8 C9 P9 P1 -177.2(5) . . . . ?
C10 C9 P9 P1 -1.9(4) . . . . ?
C8 C9 P9 P29 82.6(5) . . . . ?
C10 C9 P9 P29 -102.1(4) . . . . ?
C1 P1 P9 C9 0.1(3) . . . . ?
C16 P1 P9 C9 -118.7(3) . . . . ?
C13 P1 P9 C9 109.6(3) . . . . ?
C1 P1 P9 P29 103.07(19) . . . . ?
C16 P1 P9 P29 -15.8(2) . . . . ?
C13 P1 P9 P29 -147.4(2) . . . . ?
C29 P29 P9 C9 -32.5(3) . . . . ?
P21 P29 P9 C9 -126.88(19) . . . . ?
C29 P29 P9 P1 -125.66(18) . . . . ?
P21 P29 P9 P1 140.01(7) . . . . ?
C6 C5 C10 C9 -0.3(8) . . . . ?
C4 C5 C10 C9 -179.9(5) . . . . ?
C6 C5 C10 C1 179.9(5) . . . . ?
C4 C5 C10 C1 0.3(8) . . . . ?
C8 C9 C10 C5 -0.3(8) . . . . ?
P9 C9 C10 C5 -176.0(4) . . . . ?
C8 C9 C10 C1 179.6(5) . . . . ?
P9 C9 C10 C1 3.8(7) . . . . ?
C2 C1 C10 C5 -1.4(8) . . . . ?
P1 C1 C10 C5 176.3(4) . . . . ?
C2 C1 C10 C9 178.8(5) . . . . ?
P1 C1 C10 C9 -3.6(7) . . . . ?
C3 C4 C11 C12 177.7(7) . . . . ?
C5 C4 C11 C12 -1.0(6) . . . . ?
C7 C6 C12 C11 179.8(6) . . . . ?
C5 C6 C12 C11 -0.6(6) . . . . ?
C4 C11 C12 C6 0.9(6) . . . . ?
C1 P1 C13 C14 50.4(5) . . . . ?
C16 P1 C13 C14 170.7(4) . . . . ?
P9 P1 C13 C14 -53.4(5) . . . . ?
C1 P1 C13 C15 175.0(5) . . . . ?
C16 P1 C13 C15 -64.7(5) . . . . ?
P9 P1 C13 C15 71.2(5) . . . . ?
C1 P1 C16 C17 87.5(4) . . . . ?
C13 P1 C16 C17 -30.1(5) . . . . ?
P9 P1 C16 C17 -160.3(3) . . . . ?
C1 P1 C16 C18 -36.3(4) . . . . ?
C13 P1 C16 C18 -153.9(4) . . . . ?
P9 P1 C16 C18 75.9(4) . . . . ?
C29 P29 P21 C21 6.8(2) . . . . ?
P9 P29 P21 C21 111.70(18) . . . . ?
C29 P29 P21 C36 -108.4(2) . . . . ?
P9 P29 P21 C36 -3.5(2) . . . . ?
C29 P29 P21 C33 121.8(2) . . . . ?
P9 P29 P21 C33 -133.26(19) . . . . ?
C36 P21 C21 C22 -60.5(6) . . . . ?
C33 P21 C21 C22 64.8(6) . . . . ?
P29 P21 C21 C22 178.9(5) . . . . ?
C36 P21 C21 C30 115.6(4) . . . . ?
C33 P21 C21 C30 -119.2(4) . . . . ?
P29 P21 C21 C30 -5.0(4) . . . . ?
C30 C21 C22 C23 2.2(8) . . . . ?
P21 C21 C22 C23 178.0(4) . . . . ?
C21 C22 C23 C24 0.0(9) . . . . ?
C22 C23 C24 C25 -1.8(8) . . . . ?
C22 C23 C24 C31 179.1(6) . . . . ?
C23 C24 C25 C30 1.4(8) . . . . ?
C31 C24 C25 C30 -179.2(5) . . . . ?
C23 C24 C25 C26 -177.8(5) . . . . ?
C31 C24 C25 C26 1.6(7) . . . . ?
C30 C25 C26 C27 0.1(8) . . . . ?
C24 C25 C26 C27 179.2(5) . . . . ?
C30 C25 C26 C32 -177.9(5) . . . . ?
C24 C25 C26 C32 1.3(7) . . . . ?
C25 C26 C27 C28 -0.5(8) . . . . ?
C32 C26 C27 C28 176.7(6) . . . . ?
C26 C27 C28 C29 0.1(8) . . . . ?
C27 C28 C29 C30 0.7(8) . . . . ?
C27 C28 C29 P29 173.2(4) . . . . ?
P21 P29 C29 C28 179.4(5) . . . . ?
P9 P29 C29 C28 78.3(5) . . . . ?
P21 P29 C29 C30 -7.9(4) . . . . ?
P9 P29 C29 C30 -109.1(4) . . . . ?
C26 C25 C30 C21 179.9(5) . . . . ?
C24 C25 C30 C21 0.8(8) . . . . ?
C26 C25 C30 C29 0.8(8) . . . . ?
C24 C25 C30 C29 -178.4(5) . . . . ?
C22 C21 C30 C25 -2.5(8) . . . . ?
P21 C21 C30 C25 -179.0(4) . . . . ?
C22 C21 C30 C29 176.6(5) . . . . ?
P21 C21 C30 C29 0.1(7) . . . . ?
C28 C29 C30 C25 -1.1(7) . . . . ?
P29 C29 C30 C25 -174.4(4) . . . . ?
C28 C29 C30 C21 179.8(5) . . . . ?
P29 C29 C30 C21 6.6(7) . . . . ?
C23 C24 C31 C32 175.6(6) . . . . ?
C25 C24 C31 C32 -3.7(6) . . . . ?
C27 C26 C32 C31 179.1(6) . . . . ?
C25 C26 C32 C31 -3.5(6) . . . . ?
C24 C31 C32 C26 4.3(6) . . . . ?
C21 P21 C33 C34 87.9(4) . . . . ?
C36 P21 C33 C34 -149.3(4) . . . . ?
P29 P21 C33 C34 -18.0(4) . . . . ?
C21 P21 C33 C35 -36.9(5) . . . . ?
C36 P21 C33 C35 85.9(4) . . . . ?
P29 P21 C33 C35 -142.8(3) . . . . ?
C21 P21 C36 C37 95.7(4) . . . . ?
C33 P21 C36 C37 -28.1(5) . . . . ?
P29 P21 C36 C37 -156.2(3) . . . . ?
C21 P21 C36 C38 -29.4(4) . . . . ?
C33 P21 C36 C38 -153.2(4) . . . . ?
P29 P21 C36 C38 78.7(4) . . . . ?
O41 C41 C42 C43 -179.9(5) . . . . ?
C46 C41 C42 C43 -0.7(8) . . . . ?
C41 C42 C43 C44 1.2(9) . . . . ?
C42 C43 C44 C45 -0.6(9) . . . . ?
C43 C44 C45 C46 -0.5(9) . . . . ?
C44 C45 C46 C41 1.0(8) . . . . ?
O41 C41 C46 C45 178.9(5) . . . . ?
C42 C41 C46 C45 -0.4(8) . . . . ?
